data_4328449
loop_
_publ_author_name
'Yi Ren'
'Thomas Baumgartner'

_publ_contact_author
;
    Thomas Baumgartner
    Department of Chemistry
    University of Calgary
    2500 University Drive N.W.
    Calgary, Alberta, Canada T2N 1N4  
;
_publ_contact_author_email ' thomas.baumgartner@ucalgary.ca '
_publ_contact_author_phone ' (403)220-3039 '
_publ_section_title
;
 Structure-Property Studies Toward the Stimuli-Responsive Behavior of
 Benzyl-Phospholium Acenes
;
_journal_name_full 'Inorganic Chemistry'
_journal_page_first 2669
_journal_page_last 2678
_journal_paper_doi 10.1021/ic2026335
_journal_volume 51
_journal_year 2012
_chemical_formula_moiety 'C29 H15 F5 P S2, C H Cl3, Br'
_chemical_formula_sum 'C30 H16 Br Cl3 F5 P S2'
_chemical_formula_weight 752.79
_chemical_name_systematic
;
 ?
;
_space_group_IT_number 14
_symmetry_cell_setting monoclinic
_symmetry_space_group_name_Hall '-P 2ybc'
_symmetry_space_group_name_H-M 'P 1 21/c 1'
_atom_sites_solution_hydrogens geom
_atom_sites_solution_primary direct
_atom_sites_solution_secondary difmap
_audit_conform_dict_location ftp://ftp.iucr.org/pub/cif_core.dic
_audit_conform_dict_name cif_core.dic
_audit_conform_dict_version 2.3
_audit_creation_date 2011-06-23T12:09:43-00:00
_audit_creation_method 'WinGX routine CIF_UPDATE'
_cell_angle_alpha 90
_cell_angle_beta 126.676(2)
_cell_angle_gamma 90
_cell_formula_units_Z 4
_cell_length_a 13.0230(4)
_cell_length_b 13.9240(5)
_cell_length_c 20.6650(6)
_cell_measurement_reflns_used 6649
_cell_measurement_temperature 173(2)
_cell_measurement_theta_max 27.485
_cell_measurement_theta_min 0.998
_cell_volume 3005.38(18)
_computing_structure_refinement 'SHELXL-97 (Sheldrick, 1997)'
_diffrn_ambient_temperature 173(2)
_diffrn_measured_fraction_theta_full 0.992
_diffrn_measured_fraction_theta_max 0.992
_diffrn_radiation_monochromator graphite
_diffrn_radiation_type MoK\a
_diffrn_radiation_wavelength 0.71073
_diffrn_reflns_av_R_equivalents 0.0437
_diffrn_reflns_av_unetI/netI 0.058
_diffrn_reflns_limit_h_max 16
_diffrn_reflns_limit_h_min -16
_diffrn_reflns_limit_k_max 18
_diffrn_reflns_limit_k_min -11
_diffrn_reflns_limit_l_max 26
_diffrn_reflns_limit_l_min -26
_diffrn_reflns_number 10454
_diffrn_reflns_theta_full 27.48
_diffrn_reflns_theta_max 27.48
_diffrn_reflns_theta_min 1.91
_exptl_absorpt_coefficient_mu 1.879
_exptl_absorpt_correction_T_max 0.8343
_exptl_absorpt_correction_T_min 0.7658
_exptl_absorpt_correction_type multi-scan
_exptl_absorpt_process_details 'SORTAV: (Blessing, 1997)'
_exptl_crystal_density_diffrn 1.664
_exptl_crystal_F_000 1496
_exptl_crystal_size_max 0.15
_exptl_crystal_size_mid 0.11
_exptl_crystal_size_min 0.1
_refine_diff_density_max 1.233
_refine_diff_density_min -1.126
_refine_diff_density_rms 0.149
_refine_ls_extinction_method none
_refine_ls_goodness_of_fit_ref 1.085
_refine_ls_hydrogen_treatment constr
_refine_ls_matrix_type full
_refine_ls_number_parameters 379
_refine_ls_number_reflns 6828
_refine_ls_number_restraints 0
_refine_ls_restrained_S_all 1.085
_refine_ls_R_factor_all 0.1122
_refine_ls_R_factor_gt 0.0777
_refine_ls_shift/su_max 0
_refine_ls_shift/su_mean 0
_refine_ls_structure_factor_coef Fsqd
_refine_ls_weighting_details 'calc w=1/[\s^2^(Fo^2^)+(0.0765P)^2^+21.7688P] where P=(Fo^2^+2Fc^2^)/3'
_refine_ls_weighting_scheme calc
_refine_ls_wR_factor_gt 0.182
_refine_ls_wR_factor_ref 0.2144
_reflns_number_gt 5063
_reflns_number_total 6828
_reflns_threshold_expression >2sigma(I)
_cod_data_source_file ic2026335_si_002_1.cif
_cod_data_source_block 3c
_cod_original_cell_volume 3005.37(17)
_cod_database_code 4328449

loop_
_symmetry_equiv_pos_as_xyz
'x, y, z'
'-x, y+1/2, -z+1/2'
'-x, -y, -z'
'x, -y-1/2, z-1/2'

loop_
_atom_site_label
_atom_site_type_symbol
_atom_site_fract_x
_atom_site_fract_y
_atom_site_fract_z
_atom_site_U_iso_or_equiv
_atom_site_adp_type
_atom_site_occupancy
_atom_site_symmetry_multiplicity
_atom_site_calc_flag
_atom_site_refinement_flags
C1 C 0.0846(5) 0.1456(4) 0.2222(4) 0.0258(12) Uani 1 1 d .
H1 H 0.1458 0.0952 0.2475 0.031 Uiso 1 1 calc R
C2 C -0.0228(6) 0.1367(5) 0.1436(4) 0.0310(13) Uani 1 1 d .
H2 H -0.0352 0.0797 0.1144 0.037 Uiso 1 1 calc R
C3 C -0.1139(6) 0.2101(5) 0.1059(4) 0.0319(14) Uani 1 1 d .
H3 H -0.1864 0.2026 0.0513 0.038 Uiso 1 1 calc R
C4 C -0.1006(5) 0.2929(5) 0.1463(4) 0.0290(13) Uani 1 1 d .
H4 H -0.164 0.3418 0.1211 0.035 Uiso 1 1 calc R
C5 C 0.0085(5) 0.3030(4) 0.2252(4) 0.0264(12) Uani 1 1 d .
C6 C 0.1021(5) 0.2307(4) 0.2644(3) 0.0230(11) Uani 1 1 d .
C7 C 0.2047(5) 0.2623(4) 0.3439(4) 0.0271(12) Uani 1 1 d .
C8 C 0.1878(5) 0.3527(4) 0.3619(4) 0.0265(12) Uani 1 1 d .
C9 C 0.2941(5) 0.3892(4) 0.4404(4) 0.0278(12) Uani 1 1 d .
C10 C 0.3950(5) 0.3266(4) 0.4855(4) 0.0265(12) Uani 1 1 d .
C11 C 0.4983(6) 0.3657(4) 0.5619(4) 0.0277(12) Uani 1 1 d .
C12 C 0.4683(6) 0.4595(4) 0.5709(4) 0.0292(13) Uani 1 1 d .
C13 C 0.5549(7) 0.5141(5) 0.6388(4) 0.0365(15) Uani 1 1 d .
H13 H 0.5341 0.5779 0.6437 0.044 Uiso 1 1 calc R
C14 C 0.6700(7) 0.4748(6) 0.6985(4) 0.0433(17) Uani 1 1 d .
H14 H 0.7298 0.5113 0.7453 0.052 Uiso 1 1 calc R
C15 C 0.7007(6) 0.3813(5) 0.6913(4) 0.0388(15) Uani 1 1 d .
H15 H 0.7814 0.3553 0.7335 0.047 Uiso 1 1 calc R
C16 C 0.6165(6) 0.3260(5) 0.6242(4) 0.0322(13) Uani 1 1 d .
H16 H 0.6381 0.2621 0.6203 0.039 Uiso 1 1 calc R
C21 C 0.4593(5) 0.1871(4) 0.4010(3) 0.0236(11) Uani 1 1 d .
C22 C 0.5783(5) 0.1459(4) 0.4586(4) 0.0291(13) Uani 1 1 d .
H22 H 0.6084 0.1402 0.5131 0.035 Uiso 1 1 calc R
C23 C 0.6519(6) 0.1134(5) 0.4351(4) 0.0343(14) Uani 1 1 d .
H23 H 0.7336 0.0858 0.4737 0.041 Uiso 1 1 calc R
C24 C 0.6063(7) 0.1212(6) 0.3551(5) 0.0442(18) Uani 1 1 d .
H24 H 0.6565 0.0974 0.3391 0.053 Uiso 1 1 calc R
C25 C 0.4895(6) 0.1629(6) 0.2986(4) 0.0404(16) Uani 1 1 d .
H25 H 0.4602 0.1688 0.2442 0.049 Uiso 1 1 calc R
C26 C 0.4152(6) 0.1961(5) 0.3209(4) 0.0338(14) Uani 1 1 d .
H26 H 0.3345 0.225 0.282 0.041 Uiso 1 1 calc R
C31 C 0.3470(5) 0.1172(4) 0.4785(3) 0.0233(11) Uani 1 1 d .
H31A H 0.3275 0.059 0.4455 0.028 Uiso 1 1 calc R
H31B H 0.4315 0.1076 0.531 0.028 Uiso 1 1 calc R
C32 C 0.2470(5) 0.1283(4) 0.4930(3) 0.0239(11) Uani 1 1 d .
C33 C 0.1236(6) 0.0967(5) 0.4364(4) 0.0295(13) Uani 1 1 d .
C34 C 0.0306(6) 0.1000(5) 0.4495(4) 0.0358(15) Uani 1 1 d .
C35 C 0.0626(7) 0.1346(6) 0.5208(5) 0.0460(18) Uani 1 1 d .
C36 C 0.1843(7) 0.1675(6) 0.5784(4) 0.0460(19) Uani 1 1 d .
C37 C 0.2755(6) 0.1634(5) 0.5640(4) 0.0347(14) Uani 1 1 d .
C41 C 0.1936(10) -0.0879(9) 0.1423(6) 0.076(3) Uani 1 1 d .
H41 H 0.2105 -0.0877 0.1963 0.092 Uiso 1 1 calc R
S1 S 0.04700(14) 0.40540(11) 0.28551(10) 0.0314(4) Uani 1 1 d .
S2 S 0.31774(15) 0.49709(11) 0.48722(10) 0.0326(4) Uani 1 1 d .
P1 P 0.35652(13) 0.21881(10) 0.42819(9) 0.0218(3) Uani 1 1 d .
Br1 Br 0.32093(6) -0.05866(5) 0.34292(4) 0.03227(19) Uani 1 1 d .
Cl1 Cl 0.2167(5) 0.0268(3) 0.1212(3) 0.1210(14) Uani 1 1 d .
Cl2 Cl 0.0322(4) -0.1190(4) 0.0681(2) 0.1331(16) Uani 1 1 d .
Cl3 Cl 0.3004(5) -0.1650(4) 0.1453(3) 0.166(2) Uani 1 1 d .
F1 F 0.0898(4) 0.0590(3) 0.3665(2) 0.0394(9) Uani 1 1 d .
F2 F -0.0881(4) 0.0667(4) 0.3935(3) 0.0552(12) Uani 1 1 d .
F3 F -0.0249(5) 0.1361(5) 0.5357(3) 0.0710(16) Uani 1 1 d .
F4 F 0.2160(5) 0.2007(5) 0.6489(3) 0.0782(19) Uani 1 1 d .
F5 F 0.3930(4) 0.1955(4) 0.6216(2) 0.0488(11) Uani 1 1 d .

loop_
_atom_site_aniso_label
_atom_site_aniso_U_11
_atom_site_aniso_U_22
_atom_site_aniso_U_33
_atom_site_aniso_U_23
_atom_site_aniso_U_13
_atom_site_aniso_U_12
C1 0.022(3) 0.025(3) 0.026(3) 0.002(2) 0.012(2) 0.000(2)
C2 0.025(3) 0.033(3) 0.025(3) -0.005(2) 0.009(3) -0.005(2)
C3 0.026(3) 0.037(3) 0.024(3) 0.000(3) 0.010(3) -0.006(3)
C4 0.022(3) 0.035(3) 0.022(3) 0.006(2) 0.009(2) 0.007(2)
C5 0.024(3) 0.027(3) 0.029(3) 0.002(2) 0.015(2) -0.002(2)
C6 0.020(3) 0.025(3) 0.020(3) 0.003(2) 0.011(2) 0.001(2)
C7 0.022(3) 0.029(3) 0.028(3) 0.003(2) 0.013(2) 0.002(2)
C8 0.025(3) 0.030(3) 0.023(3) 0.000(2) 0.013(2) 0.002(2)
C9 0.024(3) 0.030(3) 0.025(3) 0.000(2) 0.013(3) 0.001(2)
C10 0.025(3) 0.023(3) 0.025(3) 0.000(2) 0.012(2) 0.002(2)
C11 0.029(3) 0.026(3) 0.027(3) 0.006(2) 0.016(3) 0.000(2)
C12 0.029(3) 0.028(3) 0.022(3) -0.001(2) 0.010(3) 0.002(2)
C13 0.044(4) 0.026(3) 0.036(4) -0.006(3) 0.022(3) -0.003(3)
C14 0.043(4) 0.045(4) 0.029(4) -0.007(3) 0.014(3) -0.005(3)
C15 0.031(3) 0.035(3) 0.031(3) -0.002(3) 0.008(3) -0.003(3)
C16 0.030(3) 0.032(3) 0.024(3) 0.002(3) 0.010(3) 0.002(2)
C21 0.023(3) 0.023(3) 0.024(3) 0.003(2) 0.014(2) 0.003(2)
C22 0.021(3) 0.034(3) 0.028(3) 0.004(3) 0.012(2) 0.001(2)
C23 0.019(3) 0.037(3) 0.043(4) 0.007(3) 0.016(3) 0.005(2)
C24 0.035(4) 0.060(5) 0.050(4) 0.001(4) 0.032(4) 0.004(3)
C25 0.028(3) 0.064(5) 0.030(3) 0.000(3) 0.018(3) 0.000(3)
C26 0.026(3) 0.043(4) 0.030(3) 0.006(3) 0.015(3) 0.000(3)
C31 0.018(3) 0.026(3) 0.020(3) 0.003(2) 0.009(2) 0.003(2)
C32 0.022(3) 0.026(3) 0.023(3) 0.000(2) 0.014(2) 0.000(2)
C33 0.026(3) 0.040(3) 0.026(3) -0.001(3) 0.017(3) -0.003(3)
C34 0.026(3) 0.050(4) 0.031(3) -0.005(3) 0.017(3) -0.007(3)
C35 0.037(4) 0.070(5) 0.045(4) -0.008(4) 0.032(4) -0.006(4)
C36 0.046(4) 0.069(5) 0.030(4) -0.020(4) 0.026(3) -0.012(4)
C37 0.028(3) 0.045(4) 0.030(3) -0.008(3) 0.017(3) -0.010(3)
C41 0.079(7) 0.103(9) 0.039(5) 0.001(5) 0.031(5) 0.033(6)
S1 0.0253(7) 0.0297(8) 0.0269(8) -0.0005(6) 0.0090(6) 0.0086(6)
S2 0.0332(8) 0.0265(7) 0.0284(8) -0.0036(6) 0.0132(7) 0.0045(6)
P1 0.0190(7) 0.0228(7) 0.0197(7) 0.0003(5) 0.0095(6) 0.0011(5)
Br1 0.0326(3) 0.0309(3) 0.0275(3) 0.0018(3) 0.0148(3) 0.0019(2)
Cl1 0.168(4) 0.119(3) 0.138(3) 0.010(3) 0.125(3) 0.026(3)
Cl2 0.122(3) 0.182(4) 0.098(3) -0.059(3) 0.067(2) -0.033(3)
Cl3 0.189(5) 0.184(5) 0.131(4) 0.034(3) 0.099(4) 0.130(4)
F1 0.032(2) 0.058(3) 0.0226(18) -0.0114(18) 0.0134(16) -0.0117(18)
F2 0.0224(19) 0.091(4) 0.044(3) -0.011(2) 0.0156(19) -0.013(2)
F3 0.052(3) 0.113(5) 0.075(4) -0.026(3) 0.053(3) -0.011(3)
F4 0.067(3) 0.137(5) 0.048(3) -0.049(3) 0.043(3) -0.034(3)
F5 0.039(2) 0.073(3) 0.033(2) -0.021(2) 0.0203(19) -0.017(2)

loop_
_atom_type_symbol
_atom_type_description
_atom_type_scat_dispersion_real
_atom_type_scat_dispersion_imag
_atom_type_scat_source
C C 0.0033 0.0016 'International Tables Vol C Tables 4.2.6.8 and 6.1.1.4'
H H 0 0 'International Tables Vol C Tables 4.2.6.8 and 6.1.1.4'
S S 0.1246 0.1234 'International Tables Vol C Tables 4.2.6.8 and 6.1.1.4'
P P 0.1023 0.0942 'International Tables Vol C Tables 4.2.6.8 and 6.1.1.4'
Br Br -0.2901 2.4595 'International Tables Vol C Tables 4.2.6.8 and 6.1.1.4'
Cl Cl 0.1484 0.1585 'International Tables Vol C Tables 4.2.6.8 and 6.1.1.4'
F F 0.0171 0.0103 'International Tables Vol C Tables 4.2.6.8 and 6.1.1.4'

loop_
_geom_angle_atom_site_label_1
_geom_angle_atom_site_label_2
_geom_angle_atom_site_label_3
_geom_angle
C2 C1 C6 118.7(5)
C1 C2 C3 121.1(6)
C4 C3 C2 121.3(6)
C3 C4 C5 117.9(5)
C4 C5 C6 122.1(6)
C4 C5 S1 124.9(5)
C6 C5 S1 113.0(4)
C5 C6 C1 118.9(5)
C5 C6 C7 109.6(5)
C1 C6 C7 131.5(5)
C8 C7 C6 113.7(5)
C8 C7 P1 108.1(4)
C6 C7 P1 138.1(5)
C7 C8 C9 115.1(5)
C7 C8 S1 113.7(5)
C9 C8 S1 131.2(5)
C10 C9 C8 114.8(5)
C10 C9 S2 113.4(5)
C8 C9 S2 131.8(5)
C9 C10 C11 113.1(5)
C9 C10 P1 107.9(4)
C11 C10 P1 139.0(5)
C16 C11 C12 119.0(6)
C16 C11 C10 130.8(6)
C12 C11 C10 110.2(5)
C13 C12 C11 121.3(6)
C13 C12 S2 126.1(5)
C11 C12 S2 112.6(5)
C14 C13 C12 118.9(6)
C13 C14 C15 120.6(7)
C16 C15 C14 121.5(7)
C15 C16 C11 118.7(6)
C22 C21 C26 120.7(5)
C22 C21 P1 119.5(5)
C26 C21 P1 119.7(4)
C23 C22 C21 119.0(6)
C22 C23 C24 120.0(6)
C25 C24 C23 120.9(6)
C24 C25 C26 119.9(7)
C25 C26 C21 119.5(6)
C32 C31 P1 113.5(4)
C37 C32 C33 117.1(5)
C37 C32 C31 122.3(5)
C33 C32 C31 120.4(5)
F1 C33 C32 120.4(5)
F1 C33 C34 117.4(5)
C32 C33 C34 122.2(6)
F2 C34 C35 120.5(6)
F2 C34 C33 120.5(6)
C35 C34 C33 119.0(6)
F3 C35 C34 120.0(6)
F3 C35 C36 119.5(7)
C34 C35 C36 120.5(6)
F4 C36 C35 120.4(6)
F4 C36 C37 120.1(6)
C35 C36 C37 119.5(6)
F5 C37 C32 120.5(5)
F5 C37 C36 117.9(6)
C32 C37 C36 121.7(6)
Cl1 C41 Cl3 109.0(7)
Cl1 C41 Cl2 107.8(6)
Cl3 C41 Cl2 113.2(7)
C8 S1 C5 90.0(3)
C9 S2 C12 90.7(3)
C7 P1 C10 94.1(3)
C7 P1 C21 112.1(3)
C10 P1 C21 116.7(3)
C7 P1 C31 114.2(3)
C10 P1 C31 111.4(3)
C21 P1 C31 108.0(3)

loop_
_geom_bond_atom_site_label_1
_geom_bond_atom_site_label_2
_geom_bond_distance
C1 C2 1.378(8)
C1 C6 1.407(8)
C2 C3 1.399(9)
C3 C4 1.371(9)
C4 C5 1.389(8)
C5 C6 1.405(8)
C5 S1 1.759(6)
C6 C7 1.434(8)
C7 C8 1.367(8)
C7 P1 1.787(6)
C8 C9 1.458(8)
C8 S1 1.713(6)
C9 C10 1.376(8)
C9 S2 1.712(6)
C10 C11 1.437(8)
C10 P1 1.787(6)
C11 C16 1.402(8)
C11 C12 1.406(8)
C12 C13 1.390(9)
C12 S2 1.749(6)
C13 C14 1.364(10)
C14 C15 1.395(10)
C15 C16 1.379(9)
C21 C22 1.394(8)
C21 C26 1.396(9)
C21 P1 1.790(6)
C22 C23 1.383(9)
C23 C24 1.388(10)
C24 C25 1.376(10)
C25 C26 1.377(9)
C31 C32 1.508(7)
C31 P1 1.803(6)
C32 C37 1.371(9)
C32 C33 1.378(8)
C33 F1 1.340(7)
C33 C34 1.392(8)
C34 F2 1.345(7)
C34 C35 1.356(10)
C35 F3 1.347(8)
C35 C36 1.373(10)
C36 F4 1.337(8)
C36 C37 1.387(9)
C37 F5 1.335(7)
C41 Cl1 1.729(13)
C41 Cl3 1.730(10)
C41 Cl2 1.763(11)

loop_
_geom_torsion_atom_site_label_1
_geom_torsion_atom_site_label_2
_geom_torsion_atom_site_label_3
_geom_torsion_atom_site_label_4
_geom_torsion
C6 C1 C2 C3 -0.5(9)
C1 C2 C3 C4 -1.0(10)
C2 C3 C4 C5 2.0(9)
C3 C4 C5 C6 -1.6(9)
C3 C4 C5 S1 177.0(5)
C4 C5 C6 C1 0.1(9)
S1 C5 C6 C1 -178.6(4)
C4 C5 C6 C7 178.3(5)
S1 C5 C6 C7 -0.4(6)
C2 C1 C6 C5 0.9(8)
C2 C1 C6 C7 -176.8(6)
C5 C6 C7 C8 -0.3(7)
C1 C6 C7 C8 177.6(6)
C5 C6 C7 P1 -177.1(5)
C1 C6 C7 P1 0.7(11)
C6 C7 C8 C9 -176.4(5)
P1 C7 C8 C9 1.4(7)
C6 C7 C8 S1 0.9(7)
P1 C7 C8 S1 178.7(3)
C7 C8 C9 C10 -1.0(8)
S1 C8 C9 C10 -177.7(5)
C7 C8 C9 S2 178.2(5)
S1 C8 C9 S2 1.6(10)
C8 C9 C10 C11 179.2(5)
S2 C9 C10 C11 -0.2(7)
C8 C9 C10 P1 0.1(7)
S2 C9 C10 P1 -179.3(3)
C9 C10 C11 C16 -179.7(6)
P1 C10 C11 C16 -1.0(12)
C9 C10 C11 C12 0.2(8)
P1 C10 C11 C12 179.0(6)
C16 C11 C12 C13 2.1(10)
C10 C11 C12 C13 -177.9(6)
C16 C11 C12 S2 179.8(5)
C10 C11 C12 S2 -0.2(7)
C11 C12 C13 C14 -1.3(10)
S2 C12 C13 C14 -178.7(6)
C12 C13 C14 C15 0.3(11)
C13 C14 C15 C16 0.0(12)
C14 C15 C16 C11 0.8(11)
C12 C11 C16 C15 -1.7(9)
C10 C11 C16 C15 178.2(7)
C26 C21 C22 C23 -0.5(9)
P1 C21 C22 C23 174.0(5)
C21 C22 C23 C24 -0.7(10)
C22 C23 C24 C25 1.5(11)
C23 C24 C25 C26 -1.1(12)
C24 C25 C26 C21 0.0(11)
C22 C21 C26 C25 0.8(10)
P1 C21 C26 C25 -173.7(5)
P1 C31 C32 C37 -94.2(6)
P1 C31 C32 C33 90.5(6)
C37 C32 C33 F1 -178.1(6)
C31 C32 C33 F1 -2.6(9)
C37 C32 C33 C34 0.3(10)
C31 C32 C33 C34 175.9(6)
F1 C33 C34 F2 -0.2(10)
C32 C33 C34 F2 -178.7(6)
F1 C33 C34 C35 177.7(7)
C32 C33 C34 C35 -0.8(11)
F2 C34 C35 F3 -0.2(12)
C33 C34 C35 F3 -178.2(7)
F2 C34 C35 C36 179.2(8)
C33 C34 C35 C36 1.2(13)
F3 C35 C36 F4 0.0(14)
C34 C35 C36 F4 -179.3(8)
F3 C35 C36 C37 178.1(8)
C34 C35 C36 C37 -1.2(14)
C33 C32 C37 F5 -179.9(6)
C31 C32 C37 F5 4.6(10)
C33 C32 C37 C36 -0.4(11)
C31 C32 C37 C36 -175.8(7)
F4 C36 C37 F5 -1.5(12)
C35 C36 C37 F5 -179.6(8)
F4 C36 C37 C32 178.9(7)
C35 C36 C37 C32 0.8(13)
C7 C8 S1 C5 -0.9(5)
C9 C8 S1 C5 175.8(6)
C4 C5 S1 C8 -177.9(6)
C6 C5 S1 C8 0.7(5)
C10 C9 S2 C12 0.0(5)
C8 C9 S2 C12 -179.2(6)
C13 C12 S2 C9 177.7(6)
C11 C12 S2 C9 0.1(5)
C8 C7 P1 C10 -1.1(5)
C6 C7 P1 C10 175.8(7)
C8 C7 P1 C21 -122.1(4)
C6 C7 P1 C21 54.9(7)
C8 C7 P1 C31 114.5(5)
C6 C7 P1 C31 -68.5(7)
C9 C10 P1 C7 0.6(5)
C11 C10 P1 C7 -178.2(7)
C9 C10 P1 C21 117.9(5)
C11 C10 P1 C21 -60.9(8)
C9 C10 P1 C31 -117.4(4)
C11 C10 P1 C31 63.7(8)
C22 C21 P1 C7 -175.8(5)
C26 C21 P1 C7 -1.3(6)
C22 C21 P1 C10 77.4(5)
C26 C21 P1 C10 -108.1(5)
C22 C21 P1 C31 -49.0(5)
C26 C21 P1 C31 125.5(5)
C32 C31 P1 C7 -45.2(5)
C32 C31 P1 C10 59.8(5)
C32 C31 P1 C21 -170.8(4)
